data_4132524
loop_
_publ_author_name
'Gr\'elaud, Simon'
'Cooper, Phillippa'
'Feron, Lyman J.'
'Bower, John F.'

_publ_section_title
;
 Branch-Selective and Enantioselective Iridium-Catalyzed Alkene
 Hydroarylation via Anilide-Directed C-H Oxidative Addition.
;
_journal_issue 30
_journal_name_full 'Journal of the American Chemical Society'
_journal_page_first 9351
_journal_page_last 9356
_journal_paper_doi 10.1021/jacs.8b04627
_journal_volume 140
_journal_year 2018
_chemical_absolute_configuration ad
_chemical_formula_moiety 'C16 H19 N O S'
_chemical_formula_sum 'C16 H19 N O S'
_chemical_formula_weight 273.38
_space_group_crystal_system orthorhombic
_space_group_IT_number 19
_space_group_name_Hall 'P 2ac 2ab'
_space_group_name_H-M_alt 'P 21 21 21'
_atom_sites_solution_hydrogens mixed
_atom_sites_solution_primary dual
_audit_creation_date 2018-02-19
_audit_creation_method
;
Olex2 1.2
(compiled 2017.08.10 svn.r3458 for OlexSys, GUI svn.r5381)
;
_cell_angle_alpha 90
_cell_angle_beta 90
_cell_angle_gamma 90
_cell_formula_units_Z 4
_cell_length_a 5.05680(10)
_cell_length_b 16.3847(4)
_cell_length_c 17.2832(4)
_cell_measurement_reflns_used 7852
_cell_measurement_temperature 100(2)
_cell_measurement_theta_max 27.84
_cell_measurement_theta_min 2.36
_cell_volume 1431.98(6)
_computing_cell_refinement 'SAINT v8.37A (Bruker, 2015)'
_computing_data_collection 'Bruker Apex suite'
_computing_data_reduction 'SAINT v8.37A (Bruker, 2015)'
_computing_molecular_graphics 'Olex2 (Dolomanov et al., 2009)'
_computing_publication_material 'Olex2 (Dolomanov et al., 2009)'
_computing_structure_refinement 'ShelXL (Sheldrick, 2015)'
_computing_structure_solution 'ShelXT (Sheldrick, 2015)'
_diffrn_ambient_temperature 100(2)
_diffrn_detector 'Bruker area detector'
_diffrn_detector_type 'CCD area detector'
_diffrn_measured_fraction_theta_full 1.000
_diffrn_measured_fraction_theta_max 0.996
_diffrn_measurement_device 'Bruker Apex II kappa CCD area detector'
_diffrn_measurement_device_type 'Bruker APEX-II CCD'
_diffrn_measurement_method '\f and \w scans'
_diffrn_radiation_monochromator graphite
_diffrn_radiation_type MoK\a
_diffrn_radiation_wavelength 0.71073
_diffrn_reflns_av_R_equivalents 0.0438
_diffrn_reflns_av_unetI/netI 0.0260
_diffrn_reflns_Laue_measured_fraction_full 1.000
_diffrn_reflns_Laue_measured_fraction_max 0.996
_diffrn_reflns_limit_h_max 6
_diffrn_reflns_limit_h_min -6
_diffrn_reflns_limit_k_max 21
_diffrn_reflns_limit_k_min -21
_diffrn_reflns_limit_l_max 22
_diffrn_reflns_limit_l_min -22
_diffrn_reflns_number 26937
_diffrn_reflns_point_group_measured_fraction_full 1.000
_diffrn_reflns_point_group_measured_fraction_max 0.994
_diffrn_reflns_theta_full 25.242
_diffrn_reflns_theta_max 28.071
_diffrn_reflns_theta_min 1.713
_diffrn_source 'fine-focus sealed tube'
_diffrn_standards_number 0
_exptl_absorpt_coefficient_mu 0.218
_exptl_absorpt_correction_T_max 0.7456
_exptl_absorpt_correction_T_min 0.5838
_exptl_absorpt_correction_type multi-scan
_exptl_absorpt_process_details
'SADABS-2014/5 (Bruker,2014/5) was used for absorption correction. wR2(int) was 0.0786 before and 0.0523 after correction. The Ratio of minimum to maximum transmission is 0.7830. The \l/2 correction factor is Not present.'
_exptl_crystal_colour colourless
_exptl_crystal_colour_primary colourless
_exptl_crystal_density_diffrn 1.268
_exptl_crystal_description block
_exptl_crystal_F_000 584
_exptl_crystal_size_max 0.451
_exptl_crystal_size_mid 0.315
_exptl_crystal_size_min 0.262
_refine_diff_density_max 0.240
_refine_diff_density_min -0.150
_refine_diff_density_rms 0.037
_refine_ls_abs_structure_details
;
 Flack x determined using 1269 quotients [(I+)-(I-)]/[(I+)+(I-)]
 (Parsons, Flack and Wagner, Acta Cryst. B69 (2013) 249-259).
;
_refine_ls_abs_structure_Flack 0.00(3)
_refine_ls_extinction_method none
_refine_ls_goodness_of_fit_ref 1.036
_refine_ls_hydrogen_treatment mixed
_refine_ls_matrix_type full
_refine_ls_number_parameters 179
_refine_ls_number_reflns 3473
_refine_ls_number_restraints 0
_refine_ls_restrained_S_all 1.036
_refine_ls_R_factor_all 0.0322
_refine_ls_R_factor_gt 0.0284
_refine_ls_shift/su_max 0.001
_refine_ls_shift/su_mean 0.000
_refine_ls_structure_factor_coef Fsqd
_refine_ls_weighting_details 'w=1/[\s^2^(Fo^2^)+(0.0410P)^2^+0.1122P] where P=(Fo^2^+2Fc^2^)/3'
_refine_ls_weighting_scheme calc
_refine_ls_wR_factor_gt 0.0683
_refine_ls_wR_factor_ref 0.0700
_reflns_Friedel_coverage 0.705
_reflns_Friedel_fraction_full 1.000
_reflns_Friedel_fraction_max 0.992
_reflns_number_gt 3213
_reflns_number_total 3473
_reflns_threshold_expression 'I > 2\s(I)'
_cod_data_source_file ja8b04627_si_003.cif
_cod_data_source_block testo1
_cod_database_code 4132524
_shelx_shelxl_version_number 2017/1
_shelx_space_group_comment
;
The symmetry employed for this shelxl refinement is uniquely defined
by the following loop, which should always be used as a source of
symmetry information in preference to the above space-group names.
They are only intended as comments.
;
_olex2_refinement_description
;
1. Fixed Uiso
 At 1.2 times of:
  All C(H) groups
 At 1.5 times of:
  All C(H,H,H) groups
2.a Ternary CH refined with riding coordinates:
 C5(H5), C14(H14)
2.b Aromatic/amide H refined with riding coordinates:
 C3(H3), C4(H4), C8(H8), C9(H9), C10(H10), C11(H11), C12(H12)
2.c Idealised Me refined as rotating group:
 C6(H6A,H6B,H6C), C15(H15A,H15B,H15C), C16(H16A,H16B,H16C)
;
_olex2_submission_special_instructions 'No special instructions were received'

loop_
_space_group_symop_operation_xyz
'x, y, z'
'-x+1/2, -y, z+1/2'
'-x, y+1/2, -z+1/2'
'x+1/2, -y+1/2, -z'

loop_
_atom_site_label
_atom_site_type_symbol
_atom_site_fract_x
_atom_site_fract_y
_atom_site_fract_z
_atom_site_U_iso_or_equiv
_atom_site_adp_type
_atom_site_occupancy
_atom_site_site_symmetry_order
_atom_site_calc_flag
_atom_site_refinement_flags_posn
S1 S 0.65312(9) 0.60476(3) 0.50392(2) 0.02013(11) Uani 1 1 d .
O1 O 1.0272(2) 0.67889(9) 0.76314(7) 0.0213(3) Uani 1 1 d .
N1 N 0.6032(3) 0.66535(9) 0.72264(9) 0.0159(3) Uani 1 1 d .
C1 C 0.5368(3) 0.59791(11) 0.59788(9) 0.0164(3) Uani 1 1 d .
C2 C 0.6632(3) 0.65490(10) 0.64319(9) 0.0156(3) Uani 1 1 d .
C3 C 0.8529(4) 0.70254(11) 0.60268(10) 0.0181(3) Uani 1 1 d .
H3 H 0.956220 0.744222 0.626035 0.022 Uiso 1 1 calc R
C4 C 0.8696(4) 0.68167(11) 0.52657(10) 0.0207(4) Uani 1 1 d .
H4 H 0.986496 0.706568 0.490578 0.025 Uiso 1 1 calc R
C5 C 0.3259(4) 0.53729(11) 0.62046(10) 0.0182(3) Uani 1 1 d .
H5 H 0.167073 0.569061 0.637182 0.022 Uiso 1 1 calc R
C6 C 0.2430(4) 0.48427(12) 0.55153(10) 0.0228(4) Uani 1 1 d .
H6A H 0.182143 0.519373 0.509207 0.034 Uiso 1 1 calc GR
H6B H 0.099336 0.447714 0.567273 0.034 Uiso 1 1 calc GR
H6C H 0.394405 0.451825 0.534028 0.034 Uiso 1 1 calc GR
C7 C 0.4070(3) 0.48271(11) 0.68798(10) 0.0180(4) Uani 1 1 d .
C8 C 0.6185(4) 0.42915(13) 0.68140(12) 0.0281(4) Uani 1 1 d .
H8 H 0.723718 0.429957 0.635871 0.034 Uiso 1 1 calc R
C9 C 0.6792(4) 0.37440(13) 0.74013(13) 0.0319(5) Uani 1 1 d .
H9 H 0.823610 0.337829 0.734353 0.038 Uiso 1 1 calc R
C10 C 0.5294(4) 0.37317(12) 0.80690(12) 0.0288(5) Uani 1 1 d .
H10 H 0.570118 0.335827 0.847230 0.035 Uiso 1 1 calc R
C11 C 0.3208(5) 0.42646(13) 0.81459(11) 0.0336(5) Uani 1 1 d .
H11 H 0.217986 0.426018 0.860584 0.040 Uiso 1 1 calc R
C12 C 0.2589(4) 0.48120(12) 0.75536(11) 0.0263(4) Uani 1 1 d .
H12 H 0.114250 0.517650 0.761333 0.032 Uiso 1 1 calc R
C13 C 0.7893(3) 0.67717(11) 0.77770(10) 0.0161(3) Uani 1 1 d .
C14 C 0.6864(3) 0.68539(12) 0.85975(10) 0.0210(4) Uani 1 1 d .
H14 H 0.490163 0.692735 0.858315 0.025 Uiso 1 1 calc R
C15 C 0.7516(5) 0.60675(16) 0.90324(13) 0.0414(6) Uani 1 1 d .
H15A H 0.676463 0.560072 0.875433 0.062 Uiso 1 1 calc GR
H15B H 0.676222 0.609270 0.955423 0.062 Uiso 1 1 calc GR
H15C H 0.943958 0.600470 0.906763 0.062 Uiso 1 1 calc GR
C16 C 0.8118(5) 0.75944(15) 0.89862(13) 0.0361(5) Uani 1 1 d .
H16A H 1.004619 0.753541 0.898391 0.054 Uiso 1 1 calc GR
H16B H 0.748871 0.763395 0.952124 0.054 Uiso 1 1 calc GR
H16C H 0.762378 0.808988 0.870331 0.054 Uiso 1 1 calc GR
H1 H 0.455(6) 0.6649(15) 0.7361(14) 0.035(7) Uiso 1 1 d .

loop_
_atom_site_aniso_label
_atom_site_aniso_U_11
_atom_site_aniso_U_22
_atom_site_aniso_U_33
_atom_site_aniso_U_23
_atom_site_aniso_U_13
_atom_site_aniso_U_12
S1 0.0233(2) 0.0222(2) 0.01486(18) 0.00153(17) 0.00140(17) -0.00131(18)
O1 0.0120(6) 0.0290(7) 0.0228(7) -0.0020(6) 0.0000(5) -0.0001(5)
N1 0.0107(7) 0.0205(8) 0.0165(7) 0.0001(6) 0.0026(5) 0.0002(6)
C1 0.0158(7) 0.0180(8) 0.0153(7) 0.0027(7) 0.0012(6) 0.0024(7)
C2 0.0137(7) 0.0164(8) 0.0167(7) 0.0015(6) -0.0001(7) 0.0035(7)
C3 0.0169(8) 0.0172(8) 0.0202(8) 0.0034(6) -0.0002(7) 0.0004(7)
C4 0.0200(8) 0.0210(8) 0.0210(8) 0.0060(7) 0.0021(7) -0.0014(8)
C5 0.0166(8) 0.0190(8) 0.0189(8) 0.0009(6) 0.0007(7) 0.0004(7)
C6 0.0231(9) 0.0244(9) 0.0207(9) -0.0001(7) -0.0034(7) -0.0030(7)
C7 0.0190(9) 0.0176(8) 0.0173(8) 0.0003(7) -0.0009(6) -0.0047(7)
C8 0.0213(9) 0.0360(11) 0.0269(10) 0.0087(8) 0.0060(8) 0.0052(8)
C9 0.0279(10) 0.0323(11) 0.0356(11) 0.0093(9) -0.0028(9) 0.0040(9)
C10 0.0412(12) 0.0228(10) 0.0224(9) 0.0071(8) -0.0097(8) -0.0078(9)
C11 0.0472(13) 0.0350(11) 0.0185(9) 0.0020(8) 0.0086(9) -0.0049(10)
C12 0.0326(10) 0.0245(11) 0.0217(9) -0.0016(8) 0.0065(8) 0.0008(8)
C13 0.0156(8) 0.0142(8) 0.0184(8) 0.0008(7) -0.0003(6) 0.0013(6)
C14 0.0154(8) 0.0297(10) 0.0180(8) -0.0007(7) 0.0018(6) -0.0009(8)
C15 0.0540(14) 0.0433(13) 0.0270(10) 0.0134(10) 0.0063(10) -0.0032(12)
C16 0.0408(13) 0.0424(12) 0.0252(10) -0.0136(9) 0.0040(9) -0.0060(11)

loop_
_atom_type_symbol
_atom_type_description
_atom_type_scat_dispersion_real
_atom_type_scat_dispersion_imag
_atom_type_scat_source
C C 0.0033 0.0016 'International Tables Vol C Tables 4.2.6.8 and 6.1.1.4'
H H 0.0000 0.0000 'International Tables Vol C Tables 4.2.6.8 and 6.1.1.4'
N N 0.0061 0.0033 'International Tables Vol C Tables 4.2.6.8 and 6.1.1.4'
O O 0.0106 0.0060 'International Tables Vol C Tables 4.2.6.8 and 6.1.1.4'
S S 0.1246 0.1234 'International Tables Vol C Tables 4.2.6.8 and 6.1.1.4'

loop_
_geom_angle_atom_site_label_1
_geom_angle_atom_site_label_2
_geom_angle_atom_site_label_3
_geom_angle
C4 S1 C1 92.89(9)
C13 N1 C2 123.40(15)
C2 C1 S1 109.40(13)
C2 C1 C5 128.89(15)
C5 C1 S1 121.70(13)
N1 C2 C3 123.75(15)
C1 C2 N1 122.30(16)
C1 C2 C3 113.94(15)
C4 C3 C2 112.33(16)
C3 C4 S1 111.43(14)
C1 C5 C6 111.44(14)
C1 C5 C7 113.19(14)
C7 C5 C6 109.61(15)
C8 C7 C5 120.98(16)
C12 C7 C5 120.55(17)
C12 C7 C8 118.31(17)
C7 C8 C9 121.24(18)
C10 C9 C8 119.95(19)
C11 C10 C9 119.47(18)
C10 C11 C12 120.58(19)
C7 C12 C11 120.44(19)
O1 C13 N1 122.69(16)
O1 C13 C14 121.67(15)
N1 C13 C14 115.61(15)
C13 C14 C15 108.13(16)
C13 C14 C16 109.88(16)
C16 C14 C15 111.39(17)

loop_
_geom_bond_atom_site_label_1
_geom_bond_atom_site_label_2
_geom_bond_distance
S1 C1 1.7309(17)
S1 C4 1.7147(19)
O1 C13 1.230(2)
N1 C2 1.417(2)
N1 C13 1.352(2)
C1 C2 1.376(2)
C1 C5 1.509(2)
C2 C3 1.421(2)
C3 C4 1.362(3)
C5 C6 1.533(2)
C5 C7 1.526(2)
C7 C8 1.388(3)
C7 C12 1.385(3)
C8 C9 1.389(3)
C9 C10 1.380(3)
C10 C11 1.376(3)
C11 C12 1.397(3)
C13 C14 1.516(2)
C14 C15 1.528(3)
C14 C16 1.525(3)
